data_7227550
loop_
_publ_author_name
'Qin, Da-Peng'
'Feng, Xiao-Lin'
'Zhang, Wei-Yang'
'Gao, Hao'
'Cheng, Xiao-Rui'
'Zhou, Wen-Xia'
'Yu, Yang'
'Yao, Xin-Sheng'

_publ_section_title
;
 Anti-neuroinflammatory asarone derivatives from the rhizomes of Acorus
 tatarinowii
;
_journal_issue 14
_journal_name_full 'RSC Adv.'
_journal_page_first 8512
_journal_paper_doi 10.1039/C6RA27786A
_journal_volume 7
_journal_year 2017
_chemical_formula_moiety '2(C24 H34 O9), 3(H2 O), C H4 O, 1.9(O)'
_chemical_formula_sum 'C49 H78 O23.9'
_chemical_formula_weight 1049.51
_chemical_name_systematic 'asarolignan B'
_space_group_crystal_system orthorhombic
_space_group_IT_number 33
_space_group_name_Hall 'P -2ac -2n'
_space_group_name_H-M_alt 'P n 21 a'
_symmetry_space_group_name_Hall 'P -2ac -2n'
_symmetry_space_group_name_H-M 'P n 21 a'
_atom_sites_solution_hydrogens mixed
_audit_creation_date 2015-03-23
_audit_creation_method
;
Olex2 1.2-beta
(compiled 2014.10.16 svn.r3037 for OlexSys, GUI svn.r4914)
;
_audit_update_record
;
2016-11-22 deposited with the CCDC.
2017-01-09 downloaded from the CCDC.
;
_cell_angle_alpha 90
_cell_angle_beta 90
_cell_angle_gamma 90
_cell_formula_units_Z 4
_cell_length_a 14.3231(5)
_cell_length_b 23.3774(6)
_cell_length_c 16.4367(5)
_cell_measurement_reflns_used 4654
_cell_measurement_temperature 107.0
_cell_measurement_theta_max 29.5695
_cell_measurement_theta_min 2.9688
_cell_volume 5503.6(3)
_computing_cell_refinement
;
CrysAlisPro, Agilent Technologies,
Version 1.171.35.11 (release 16-05-2011 CrysAlis171 .NET)
(compiled May 16 2011,17:55:39)
;
_computing_data_collection
;
CrysAlisPro, Agilent Technologies,
Version 1.171.35.11 (release 16-05-2011 CrysAlis171 .NET)
(compiled May 16 2011,17:55:39)
;
_computing_data_reduction
;
CrysAlisPro, Agilent Technologies,
Version 1.171.35.11 (release 16-05-2011 CrysAlis171 .NET)
(compiled May 16 2011,17:55:39)
;
_computing_molecular_graphics 'Olex2 (Dolomanov et al., 2009)'
_computing_publication_material 'Olex2 (Dolomanov et al., 2009)'
_computing_structure_refinement 'ShelXL (Sheldrick, 2008)'
_diffrn_ambient_temperature 107.0
_diffrn_detector_area_resol_mean 16.0971
_diffrn_measured_fraction_theta_full 0.998
_diffrn_measured_fraction_theta_max 0.872
_diffrn_measurement_details
;
#__ type_ start__ end____ width___ exp.time_
  1 omega  -69.00   -8.00   1.0000   15.0000
omega____ theta____ kappa____ phi______ frames
    -      -13.2647  -37.0000 -180.0000 61

#__ type_ start__ end____ width___ exp.time_
  2 omega  -61.00  -36.00   1.0000   15.0000
omega____ theta____ kappa____ phi______ frames
    -      -13.2647  115.0000  166.0000 25

#__ type_ start__ end____ width___ exp.time_
  3 omega   17.00   49.00   1.0000   15.0000
omega____ theta____ kappa____ phi______ frames
    -      -13.2647   37.0000 -150.0000 32

#__ type_ start__ end____ width___ exp.time_
  4 omega  -35.00   -4.00   1.0000   15.0000
omega____ theta____ kappa____ phi______ frames
    -      -13.2647  -77.0000  -90.0000 31

#__ type_ start__ end____ width___ exp.time_
  5 omega  -49.00   28.00   1.0000   15.0000
omega____ theta____ kappa____ phi______ frames
    -       18.5772  -37.0000 -120.0000 77

#__ type_ start__ end____ width___ exp.time_
  6 omega  -61.00  -36.00   1.0000   15.0000
omega____ theta____ kappa____ phi______ frames
    -      -13.1085  115.0000  -77.0000 25

#__ type_ start__ end____ width___ exp.time_
  7 omega  -37.00    7.00   1.0000   15.0000
omega____ theta____ kappa____ phi______ frames
    -       18.4210  -37.0000  -60.0000 44
;
_diffrn_measurement_device_type 'Xcalibur, Eos, Gemini'
_diffrn_measurement_method '\w scans'
_diffrn_orient_matrix_UB_11 -0.0260023000
_diffrn_orient_matrix_UB_12 -0.0013914000
_diffrn_orient_matrix_UB_13 -0.0366724000
_diffrn_orient_matrix_UB_21 0.0413879000
_diffrn_orient_matrix_UB_22 0.0048484000
_diffrn_orient_matrix_UB_23 -0.0226465000
_diffrn_orient_matrix_UB_31 0.0079207000
_diffrn_orient_matrix_UB_32 -0.0299273000
_diffrn_orient_matrix_UB_33 -0.0019709000
_diffrn_radiation_monochromator graphite
_diffrn_radiation_type MoK\a
_diffrn_radiation_wavelength 0.71073
_diffrn_reflns_av_R_equivalents 0.0565
_diffrn_reflns_av_unetI/netI 0.0728
_diffrn_reflns_Laue_measured_fraction_full 0.998
_diffrn_reflns_Laue_measured_fraction_max 0.872
_diffrn_reflns_limit_h_max 16
_diffrn_reflns_limit_h_min -19
_diffrn_reflns_limit_k_max 31
_diffrn_reflns_limit_k_min -30
_diffrn_reflns_limit_l_max 20
_diffrn_reflns_limit_l_min -22
_diffrn_reflns_number 33662
_diffrn_reflns_point_group_measured_fraction_full 0.975
_diffrn_reflns_point_group_measured_fraction_max 0.806
_diffrn_reflns_theta_full 25.242
_diffrn_reflns_theta_max 29.635
_diffrn_reflns_theta_min 2.988
_diffrn_source 'Enhance (Mo) X-ray Source'
_exptl_absorpt_coefficient_mu 0.101
_exptl_absorpt_correction_T_max 1.00000
_exptl_absorpt_correction_T_min 0.85770
_exptl_absorpt_correction_type multi-scan
_exptl_absorpt_process_details
;
CrysAlisPro, Agilent Technologies,
Version 1.171.35.11 (release 16-05-2011 CrysAlis171 .NET)
(compiled May 16 2011,17:55:39)
Empirical absorption correction using spherical harmonics,
 implemented in SCALE3 ABSPACK scaling algorithm.
;
_exptl_crystal_colour colourless
_exptl_crystal_colour_primary colourless
_exptl_crystal_density_diffrn 1.267
_exptl_crystal_description needle
_exptl_crystal_F_000 2253
_exptl_crystal_size_max 0.15
_exptl_crystal_size_mid 0.08
_exptl_crystal_size_min 0.06
_refine_diff_density_max 0.570
_refine_diff_density_min -0.524
_refine_diff_density_rms 0.072
_refine_ls_abs_structure_details
;
 Flack x determined using 3340 quotients [(I+)-(I-)]/[(I+)+(I-)]
 (Parsons and Flack (2004), Acta Cryst. A60, s61).
;
_refine_ls_abs_structure_Flack 0.0(5)
_refine_ls_extinction_method none
_refine_ls_goodness_of_fit_ref 1.069
_refine_ls_hydrogen_treatment constr
_refine_ls_matrix_type full
_refine_ls_number_parameters 697
_refine_ls_number_reflns 12501
_refine_ls_number_restraints 165
_refine_ls_restrained_S_all 1.062
_refine_ls_R_factor_all 0.0967
_refine_ls_R_factor_gt 0.0697
_refine_ls_shift/su_max 0.000
_refine_ls_shift/su_mean 0.000
_refine_ls_structure_factor_coef Fsqd
_refine_ls_weighting_details
;
 w=1/[\s^2^(Fo^2^)+(0.0872P)^2^+1.1110P]
 where P=(Fo^2^+2Fc^2^)/3
;
_refine_ls_weighting_scheme calc
_refine_ls_wR_factor_gt 0.1642
_refine_ls_wR_factor_ref 0.1815
_reflns_Friedel_coverage 0.807
_reflns_Friedel_fraction_full 0.952
_reflns_Friedel_fraction_max 0.737
_reflns_number_gt 9471
_reflns_number_total 12501
_reflns_threshold_expression 'I > 2\s(I)'
_cod_data_source_file c6ra27786a2.cif
_cod_data_source_block exp_2223
_cod_original_formula_sum 'C49 H78 O23.90'
_cod_database_code 7227550
_shelxl_version_number 2013-2
_shelx_space_group_comment
;
The symmetry employed for this shelxl refinement is uniquely defined
by the following loop, which should always be used as a source of
symmetry information in preference to the above space-group names.
They are only intended as comments.
;
_shelx_estimated_absorpt_t_max 0.994
_shelx_estimated_absorpt_t_min 0.985
_reflns_odcompleteness_completeness 99.68
_reflns_odcompleteness_iscentric 1
_reflns_odcompleteness_theta 26.32
_olex2_refinement_description
;
1. Fixed Uiso
 At 1.2 times of:
  All C(H) groups
 At 1.5 times of:
  All C(H,H,H) groups, All O(H) groups, All O(H,H) groups
2. Restrained distances
 H23D-O22
 2 with sigma of 0.02
3. Rigid bond restraints
 All non-hydrogen atoms
 with sigma for 1-2 distances of 0.01 and sigma for 1-3 distances of 0.01
4. Others
 Sof(O1B)=0.9*(1-FVAR(2))
 Sof(O1A)=0.9*FVAR(2)
5.a Free rotating group:
 O20(H20A,H20B), O22(H22D,H22E), O23(H23D,H23E)
5.b Ternary CH refined with riding coordinates:
 C15(H15A), C39(H39), C27(H27), C3(H3), C38(H38), C14(H14), C2(H2A), C26(H26)
5.c Aromatic/amide H refined with riding coordinates:
 C42(H42), C6(H6A), C45(H45), C30(H30), C18(H18), C33(H33), C21(H21), C9(H9)
5.d Tetrahedral OH refined with riding coordinates:
 O11(H11), O2(H2)
5.e Idealised Me refined as rotating group:
 C34(H34A,H34B,H34C), C25(H25A,H25B,H25C), C46(H46A,H46B,H46C), C10(H10A,H10B,
 H10C), C23(H23A,H23B,H23C), C37(H37A,H37B,H37C), C35(H35A,H35B,H35C), C22(H22A,
 H22B,H22C), C36(H36A,H36B,H36C), C47(H47A,H47B,H47C), C1(H1A,H1B,H1C),
 C11(H11A,H11B,H11C), C24(H24A,H24B,H24C), C13(H13A,H13B,H13C), C12(H12A,H12B,
 H12C), C48(H48A,H48B,H48C), C49(H49A,H49B,H49C)
5.f Idealised tetrahedral OH refined as rotating group:
 O6(H6), O15(H15), O19(H19)
;
_olex2_submission_special_instructions 'No special instructions were received'

loop_
_space_group_symop_operation_xyz
'x, y, z'
'-x, y+1/2, -z'
'x+1/2, y, -z+1/2'
'-x+1/2, y+1/2, z+1/2'

loop_
_atom_site_label
_atom_site_type_symbol
_atom_site_fract_x
_atom_site_fract_y
_atom_site_fract_z
_atom_site_U_iso_or_equiv
_atom_site_adp_type
_atom_site_occupancy
_atom_site_site_symmetry_order
_atom_site_calc_flag
_atom_site_refinement_flags_posn
_atom_site_refinement_flags_adp
_atom_site_refinement_flags_occupancy
_atom_site_disorder_assembly
_atom_site_disorder_group
O10 O 0.9127(2) 0.54203(12) 0.40680(19) 0.0144(7) Uani 1 1 d . U . . .
O1 O 0.2471(2) 0.20919(13) 0.60085(19) 0.0138(7) Uani 1 1 d . U . . .
O3 O 0.3692(2) 0.35849(13) 0.5402(2) 0.0221(7) Uani 1 1 d . U . . .
O7 O 0.1229(3) 0.35776(13) 0.6118(2) 0.0235(8) Uani 1 1 d . U . . .
O4 O 0.2742(3) 0.32900(14) 0.2589(2) 0.0224(7) Uani 1 1 d . U . . .
O13 O 1.0503(2) 0.38969(15) 0.1109(2) 0.0236(8) Uani 1 1 d . U . . .
O6 O 0.0990(2) 0.16022(13) 0.5259(2) 0.0182(7) Uani 1 1 d . U . . .
H6 H 0.0503 0.1442 0.5128 0.027 Uiso 1 1 calc GR . . . .
O8 O 0.1267(2) 0.35603(15) 0.9076(2) 0.0246(8) Uani 1 1 d . U . . .
O12 O 1.0636(3) 0.40061(13) 0.4062(2) 0.0246(8) Uani 1 1 d . U . . .
O16 O 0.8210(2) 0.38664(13) 0.4539(2) 0.0217(7) Uani 1 1 d . U . . .
O15 O 0.7396(2) 0.58444(13) 0.4624(2) 0.0202(7) Uani 1 1 d . U . . .
H15 H 0.6947 0.6043 0.4499 0.030 Uiso 1 1 calc GR . . . .
O11 O 1.0573(3) 0.59222(13) 0.4877(2) 0.0219(8) Uani 1 1 d . U . . .
H11 H 1.1035 0.5906 0.5171 0.033 Uiso 1 1 calc R . . . .
O2 O 0.4134(2) 0.15972(14) 0.5540(2) 0.0218(7) Uani 1 1 d . U . . .
H2 H 0.4533 0.1614 0.5182 0.033 Uiso 1 1 calc R . . . .
O17 O 0.8772(3) 0.41400(14) 0.7429(2) 0.0237(8) Uani 1 1 d . U . . .
O14 O 0.9929(3) 0.49367(14) 0.1033(2) 0.0245(8) Uani 1 1 d . U . . .
C15 C 0.1598(3) 0.23942(18) 0.6046(3) 0.0155(9) Uani 1 1 d . U . . .
H15A H 0.1560 0.2659 0.5585 0.019 Uiso 1 1 calc R . . . .
O9 O 0.1657(3) 0.24765(15) 0.9067(2) 0.0295(9) Uani 1 1 d . U . . .
C39 C 0.8365(3) 0.50363(18) 0.4236(3) 0.0150(9) Uani 1 1 d . U . . .
H39 H 0.8400 0.4719 0.3847 0.018 Uiso 1 1 calc R . . . .
C27 C 1.0012(3) 0.51392(18) 0.4050(3) 0.0148(9) Uani 1 1 d . U . . .
H27 H 1.0055 0.4883 0.4521 0.018 Uiso 1 1 calc R . . . .
C42 C 0.8483(3) 0.39647(19) 0.5993(3) 0.0173(10) Uani 1 1 d . U . . .
H42 H 0.8444 0.3571 0.6071 0.021 Uiso 1 1 calc R . . . .
C40 C 0.8437(3) 0.47886(18) 0.5083(3) 0.0154(9) Uani 1 1 d . U . . .
C3 C 0.3230(3) 0.24629(19) 0.5814(3) 0.0159(9) Uani 1 1 d . U . . .
H3 H 0.3209 0.2791 0.6185 0.019 Uiso 1 1 calc R . . . .
C6 C 0.3264(3) 0.3465(2) 0.3978(3) 0.0219(11) Uani 1 1 d . U . . .
H6A H 0.3414 0.3843 0.3861 0.026 Uiso 1 1 calc R . . . .
C34 C 1.0614(4) 0.33999(19) 0.4152(3) 0.0225(11) Uani 1 1 d . U . . .
H34A H 1.0628 0.3304 0.4720 0.034 Uiso 1 1 calc GR . . . .
H34B H 1.1146 0.3235 0.3886 0.034 Uiso 1 1 calc GR . . . .
H34C H 1.0052 0.3253 0.3912 0.034 Uiso 1 1 calc GR . . . .
C19 C 0.1360(3) 0.3315(2) 0.8319(3) 0.0185(10) Uani 1 1 d . U . . .
C45 C 0.8602(4) 0.51375(19) 0.5749(3) 0.0188(10) Uani 1 1 d . U . . .
H45 H 0.8659 0.5530 0.5673 0.023 Uiso 1 1 calc R . . . .
C38 C 0.7455(3) 0.5362(2) 0.4077(3) 0.0189(10) Uani 1 1 d . U . . .
H38 H 0.6930 0.5106 0.4189 0.023 Uiso 1 1 calc R . . . .
C4 C 0.3169(3) 0.26843(19) 0.4950(3) 0.0171(10) Uani 1 1 d . U . . .
C30 C 1.0554(3) 0.3907(2) 0.2590(3) 0.0189(10) Uani 1 1 d . U . . .
H30 H 1.0743 0.3527 0.2615 0.023 Uiso 1 1 calc R . . . .
C17 C 0.1337(3) 0.33149(19) 0.6850(3) 0.0170(9) Uani 1 1 d . U . . .
C18 C 0.1265(3) 0.3609(2) 0.7596(3) 0.0172(10) Uani 1 1 d . U . . .
H18 H 0.1153 0.4001 0.7601 0.021 Uiso 1 1 calc R . . . .
C29 C 1.0433(3) 0.42251(19) 0.3305(3) 0.0179(10) Uani 1 1 d . U . . .
C14 C 0.0829(3) 0.19457(18) 0.5963(3) 0.0146(9) Uani 1 1 d . U . . .
H14 H 0.0826 0.1701 0.6447 0.018 Uiso 1 1 calc R . . . .
C20 C 0.1562(4) 0.27242(19) 0.8318(3) 0.0192(10) Uani 1 1 d . U . . .
C41 C 0.8379(3) 0.41938(18) 0.5215(3) 0.0161(9) Uani 1 1 d . U . . .
C44 C 0.8683(4) 0.4913(2) 0.6528(3) 0.0210(11) Uani 1 1 d . U . . .
C2 C 0.4123(3) 0.2125(2) 0.5987(3) 0.0190(10) Uani 1 1 d . U . . .
H2A H 0.4659 0.2356 0.5816 0.023 Uiso 1 1 calc R . . . .
C26 C 1.0747(4) 0.56128(19) 0.4142(3) 0.0184(10) Uani 1 1 d . U . . .
H26 H 1.0699 0.5875 0.3678 0.022 Uiso 1 1 calc R . . . .
C43 C 0.8645(3) 0.4323(2) 0.6652(3) 0.0185(10) Uani 1 1 d . U . . .
C25 C 1.1724(4) 0.5378(2) 0.4183(4) 0.0265(12) Uani 1 1 d . U . . .
H25A H 1.1782 0.5134 0.4650 0.040 Uiso 1 1 calc GR . . . .
H25B H 1.2161 0.5688 0.4226 0.040 Uiso 1 1 calc GR . . . .
H25C H 1.1853 0.5162 0.3699 0.040 Uiso 1 1 calc GR . . . .
C16 C 0.1518(3) 0.27338(19) 0.6835(3) 0.0158(9) Uani 1 1 d . U . . .
C33 C 0.9953(3) 0.50331(19) 0.2519(3) 0.0179(10) Uani 1 1 d . U . . .
H33 H 0.9737 0.5408 0.2493 0.021 Uiso 1 1 calc R . . . .
O5 O 0.2306(3) 0.22256(14) 0.2913(2) 0.0259(8) Uani 1 1 d . U . . .
C31 C 1.0388(3) 0.41647(19) 0.1845(3) 0.0172(10) Uani 1 1 d . U . . .
C21 C 0.1645(3) 0.2448(2) 0.7587(3) 0.0193(10) Uani 1 1 d . U . . .
H21 H 0.1790 0.2060 0.7584 0.023 Uiso 1 1 calc R . . . .
C46 C 0.8120(4) 0.32611(18) 0.4647(3) 0.0211(10) Uani 1 1 d . U . . .
H46A H 0.7611 0.3183 0.5010 0.032 Uiso 1 1 calc GR . . . .
H46B H 0.8688 0.3111 0.4872 0.032 Uiso 1 1 calc GR . . . .
H46C H 0.8002 0.3084 0.4130 0.032 Uiso 1 1 calc GR . . . .
C10 C 0.3614(4) 0.4187(2) 0.5308(3) 0.0253(11) Uani 1 1 d . U . . .
H10A H 0.4068 0.4317 0.4920 0.038 Uiso 1 1 calc GR . . . .
H10B H 0.3722 0.4370 0.5822 0.038 Uiso 1 1 calc GR . . . .
H10C H 0.2999 0.4280 0.5118 0.038 Uiso 1 1 calc GR . . . .
C9 C 0.2829(3) 0.2336(2) 0.4324(3) 0.0192(10) Uani 1 1 d . U . . .
H9 H 0.2690 0.1956 0.4437 0.023 Uiso 1 1 calc R . . . .
C32 C 1.0084(3) 0.4727(2) 0.1803(3) 0.0180(10) Uani 1 1 d . U . . .
C28 C 1.0139(3) 0.47890(18) 0.3280(3) 0.0139(9) Uani 1 1 d . U . . .
C23 C 0.1062(4) 0.4155(2) 0.9106(3) 0.0291(12) Uani 1 1 d . U . . .
H23A H 0.0507 0.4231 0.8796 0.044 Uiso 1 1 calc GR . . . .
H23B H 0.1575 0.4367 0.8880 0.044 Uiso 1 1 calc GR . . . .
H23C H 0.0966 0.4269 0.9660 0.044 Uiso 1 1 calc GR . . . .
O18 O 0.8773(3) 0.52811(15) 0.7187(2) 0.0298(9) Uani 1 1 d . U . . .
C37 C 0.7380(4) 0.5567(2) 0.3197(3) 0.0231(11) Uani 1 1 d . U . . .
H37A H 0.7869 0.5836 0.3086 0.035 Uiso 1 1 calc GR . . . .
H37B H 0.6785 0.5748 0.3115 0.035 Uiso 1 1 calc GR . . . .
H37C H 0.7437 0.5246 0.2837 0.035 Uiso 1 1 calc GR . . . .
C35 C 1.0699(4) 0.3295(2) 0.1116(3) 0.0267(11) Uani 1 1 d . U . . .
H35A H 1.1294 0.3230 0.1369 0.040 Uiso 1 1 calc GR . . . .
H35B H 1.0713 0.3154 0.0568 0.040 Uiso 1 1 calc GR . . . .
H35C H 1.0222 0.3099 0.1417 0.040 Uiso 1 1 calc GR . . . .
C22 C 0.1144(4) 0.41864(19) 0.6095(3) 0.0241(11) Uani 1 1 d . U . . .
H22A H 0.1152 0.4314 0.5540 0.036 Uiso 1 1 calc GR . . . .
H22B H 0.1656 0.4356 0.6385 0.036 Uiso 1 1 calc GR . . . .
H22C H 0.0566 0.4298 0.6345 0.036 Uiso 1 1 calc GR . . . .
C36 C 0.9500(5) 0.5483(2) 0.0970(3) 0.0310(13) Uani 1 1 d . U . . .
H36A H 0.8964 0.5497 0.1321 0.047 Uiso 1 1 calc GR . . . .
H36B H 0.9307 0.5547 0.0418 0.047 Uiso 1 1 calc GR . . . .
H36C H 0.9937 0.5773 0.1129 0.047 Uiso 1 1 calc GR . . . .
C47 C 0.8837(4) 0.3535(2) 0.7553(3) 0.0208(10) Uani 1 1 d . U . . .
H47A H 0.9001 0.3459 0.8109 0.031 Uiso 1 1 calc GR . . . .
H47B H 0.9307 0.3379 0.7200 0.031 Uiso 1 1 calc GR . . . .
H47C H 0.8246 0.3360 0.7432 0.031 Uiso 1 1 calc GR . . . .
C1 C 0.4222(4) 0.1992(2) 0.6887(3) 0.0257(11) Uani 1 1 d . U . . .
H1A H 0.4795 0.1789 0.6978 0.039 Uiso 1 1 calc GR . . . .
H1B H 0.3706 0.1761 0.7061 0.039 Uiso 1 1 calc GR . . . .
H1C H 0.4229 0.2343 0.7191 0.039 Uiso 1 1 calc GR . . . .
C5 C 0.3382(3) 0.3250(2) 0.4773(3) 0.0177(9) Uani 1 1 d . U . . .
C7 C 0.2920(3) 0.3109(2) 0.3367(3) 0.0194(10) Uani 1 1 d . U . . .
C11 C 0.2887(4) 0.3881(2) 0.2422(3) 0.0233(11) Uani 1 1 d . U . . .
H11A H 0.2671 0.3967 0.1883 0.035 Uiso 1 1 calc GR . . . .
H11B H 0.3540 0.3968 0.2463 0.035 Uiso 1 1 calc GR . . . .
H11C H 0.2546 0.4107 0.2809 0.035 Uiso 1 1 calc GR . . . .
C8 C 0.2693(3) 0.2540(2) 0.3540(3) 0.0188(10) Uani 1 1 d . U . . .
C24 C 0.1910(6) 0.1885(2) 0.9079(4) 0.0472(18) Uani 1 1 d . U . . .
H24A H 0.1454 0.1667 0.8785 0.071 Uiso 1 1 calc GR . . . .
H24B H 0.1937 0.1753 0.9632 0.071 Uiso 1 1 calc GR . . . .
H24C H 0.2511 0.1838 0.8828 0.071 Uiso 1 1 calc GR . . . .
C13 C -0.0118(3) 0.2226(2) 0.5869(3) 0.0216(10) Uani 1 1 d . U . . .
H13A H -0.0591 0.1936 0.5833 0.032 Uiso 1 1 calc GR . . . .
H13B H -0.0125 0.2454 0.5383 0.032 Uiso 1 1 calc GR . . . .
H13C H -0.0240 0.2466 0.6331 0.032 Uiso 1 1 calc GR . . . .
C12 C 0.2024(5) 0.1652(2) 0.3107(3) 0.0363(14) Uani 1 1 d . U . . .
H12A H 0.1754 0.1477 0.2634 0.054 Uiso 1 1 calc GR . . . .
H12B H 0.1571 0.1661 0.3538 0.054 Uiso 1 1 calc GR . . . .
H12C H 0.2558 0.1436 0.3278 0.054 Uiso 1 1 calc GR . . . .
O20 O 0.1562(4) 0.6128(3) 0.6284(4) 0.0641(15) Uani 1 1 d . U . . .
H20A H 0.2145 0.6060 0.6291 0.096 Uiso 1 1 d G . . . .
H20B H 0.1472 0.6487 0.6297 0.096 Uiso 1 1 d G . . . .
O22 O 0.6292(4) 0.5572(2) 0.6010(4) 0.0596(14) Uani 1 1 d D U . . .
H22D H 0.5848 0.5806 0.6092 0.089 Uiso 1 1 d G . . . .
H22E H 0.6744 0.5744 0.5780 0.089 Uiso 1 1 d G . . . .
O19 O 0.5524(5) 0.6729(2) 0.7590(4) 0.0746(17) Uani 1 1 d . U . . .
H19 H 0.5397 0.6752 0.7105 0.112 Uiso 1 1 calc GR . . . .
O23 O 0.6868(5) 0.5283(3) 0.7606(4) 0.0772(18) Uani 1 1 d . U . . .
H23D H 0.6747 0.5290 0.7100 0.116 Uiso 1 1 d DG . . . .
H23E H 0.7456 0.5287 0.7676 0.116 Uiso 1 1 d G . . . .
O21 O 0.4973(4) 0.6530(3) 0.5969(4) 0.090(2) Uani 1 1 d . U . . .
C48 C 0.9671(5) 0.5328(3) 0.7507(5) 0.0520(18) Uani 1 1 d . U . . .
H48A H 0.9649 0.5542 0.8006 0.078 Uiso 1 1 calc GR . . . .
H48B H 1.0066 0.5522 0.7124 0.078 Uiso 1 1 calc GR . . . .
H48C H 0.9916 0.4953 0.7612 0.078 Uiso 1 1 calc GR . . . .
C49 C 0.5339(7) 0.7257(4) 0.7974(6) 0.074(3) Uani 1 1 d . U . . .
H49A H 0.5411 0.7216 0.8552 0.111 Uiso 1 1 calc GR . . . .
H49B H 0.4711 0.7374 0.7853 0.111 Uiso 1 1 calc GR . . . .
H49C H 0.5768 0.7541 0.7778 0.111 Uiso 1 1 calc GR . . . .
O1A O 0.3019(7) 0.7007(4) 0.6158(6) 0.074(4) Uani 0.626(15) 1 d . U P A 1
O1B O 0.3192(18) 0.6451(9) 0.5902(13) 0.076(9) Uani 0.274(15) 1 d . U P A 2

loop_
_atom_site_aniso_label
_atom_site_aniso_U_11
_atom_site_aniso_U_22
_atom_site_aniso_U_33
_atom_site_aniso_U_23
_atom_site_aniso_U_13
_atom_site_aniso_U_12
O10 0.0199(17) 0.0099(14) 0.0133(16) 0.0036(12) -0.0005(13) -0.0001(12)
O1 0.0121(16) 0.0136(14) 0.0158(16) -0.0009(12) 0.0011(12) -0.0006(12)
O3 0.0297(19) 0.0192(16) 0.0175(18) 0.0016(14) -0.0047(15) -0.0085(15)
O7 0.038(2) 0.0152(15) 0.0169(18) -0.0018(13) -0.0024(15) 0.0053(15)
O4 0.0284(19) 0.0258(17) 0.0131(17) 0.0032(14) 0.0013(14) 0.0004(15)
O13 0.0286(19) 0.0279(17) 0.0143(17) -0.0036(14) 0.0039(14) 0.0031(16)
O6 0.0233(18) 0.0132(15) 0.0179(17) -0.0028(13) -0.0038(14) -0.0076(13)
O8 0.0304(19) 0.0298(18) 0.0137(17) -0.0068(14) 0.0028(15) -0.0005(16)
O12 0.043(2) 0.0158(16) 0.0151(17) -0.0001(13) -0.0059(16) 0.0071(15)
O16 0.033(2) 0.0139(15) 0.0179(18) 0.0020(14) -0.0032(15) -0.0036(14)
O15 0.0231(19) 0.0182(16) 0.0192(18) 0.0000(14) 0.0002(15) 0.0083(14)
O11 0.0253(19) 0.0215(16) 0.0187(18) -0.0069(14) -0.0086(15) 0.0032(14)
O2 0.0191(18) 0.0232(16) 0.0231(18) -0.0043(15) -0.0002(14) 0.0045(14)
O17 0.036(2) 0.0209(16) 0.0143(17) 0.0043(13) -0.0015(15) -0.0012(15)
O14 0.036(2) 0.0217(16) 0.0156(18) 0.0040(14) -0.0033(16) 0.0012(16)
C15 0.019(2) 0.012(2) 0.016(2) -0.0010(17) -0.0026(19) 0.0013(18)
O9 0.042(2) 0.0291(19) 0.0170(19) 0.0058(15) -0.0050(17) -0.0060(17)
C39 0.020(2) 0.009(2) 0.015(2) -0.0013(16) 0.0017(19) -0.0029(17)
C27 0.017(2) 0.015(2) 0.013(2) 0.0030(16) -0.0006(18) 0.0019(18)
C42 0.018(2) 0.014(2) 0.020(2) 0.0038(18) -0.0011(19) -0.0015(18)
C40 0.015(2) 0.014(2) 0.016(2) 0.0003(17) 0.0016(18) 0.0024(18)
C3 0.019(2) 0.017(2) 0.012(2) -0.0001(17) 0.0001(18) -0.0014(18)
C6 0.021(3) 0.024(2) 0.021(3) 0.0003(19) 0.000(2) -0.002(2)
C34 0.033(3) 0.016(2) 0.019(3) 0.0018(18) -0.004(2) 0.002(2)
C19 0.012(2) 0.026(2) 0.017(2) -0.0050(19) 0.0004(18) -0.0057(19)
C45 0.025(3) 0.014(2) 0.018(2) 0.0008(18) 0.000(2) 0.0006(19)
C38 0.024(3) 0.013(2) 0.020(3) 0.0001(18) -0.001(2) -0.0006(19)
C4 0.016(2) 0.021(2) 0.014(2) -0.0010(18) 0.0002(18) 0.0027(19)
C30 0.019(2) 0.018(2) 0.019(2) -0.0005(19) -0.0004(19) 0.005(2)
C17 0.018(2) 0.020(2) 0.013(2) -0.0011(18) -0.0026(18) -0.0009(19)
C18 0.017(2) 0.017(2) 0.018(2) -0.0038(18) 0.0017(19) 0.0026(19)
C29 0.017(2) 0.021(2) 0.015(2) 0.0031(18) -0.0031(19) 0.0010(19)
C14 0.017(2) 0.014(2) 0.012(2) 0.0003(17) 0.0005(19) -0.0022(18)
C20 0.023(3) 0.021(2) 0.014(2) 0.0010(18) -0.002(2) -0.002(2)
C41 0.017(2) 0.017(2) 0.014(2) -0.0006(17) -0.0020(19) 0.0004(18)
C44 0.031(3) 0.019(2) 0.013(2) -0.0038(18) 0.001(2) 0.000(2)
C2 0.015(2) 0.019(2) 0.024(3) -0.0027(19) -0.001(2) -0.0022(19)
C26 0.022(2) 0.014(2) 0.019(2) -0.0022(18) -0.002(2) 0.0018(18)
C43 0.021(2) 0.020(2) 0.015(2) 0.0020(18) 0.002(2) 0.0015(19)
C25 0.019(3) 0.026(3) 0.034(3) -0.004(2) 0.000(2) -0.002(2)
C16 0.014(2) 0.019(2) 0.015(2) -0.0013(18) -0.0015(18) -0.0024(18)
C33 0.018(2) 0.015(2) 0.021(2) 0.0030(17) 0.001(2) 0.0006(18)
O5 0.037(2) 0.0264(18) 0.0148(18) -0.0017(14) -0.0030(16) 0.0004(17)
C31 0.013(2) 0.021(2) 0.018(2) -0.0041(18) 0.0002(18) -0.0041(18)
C21 0.018(2) 0.018(2) 0.022(2) 0.0019(18) -0.002(2) -0.0055(19)
C46 0.028(3) 0.011(2) 0.025(3) -0.0019(19) -0.001(2) 0.0000(19)
C10 0.031(3) 0.023(2) 0.022(3) -0.001(2) -0.003(2) -0.005(2)
C9 0.021(2) 0.017(2) 0.020(2) -0.0021(18) 0.000(2) 0.0043(19)
C32 0.018(2) 0.022(2) 0.014(2) 0.0034(18) -0.0005(19) -0.0077(19)
C28 0.015(2) 0.015(2) 0.011(2) -0.0014(16) 0.0004(17) -0.0026(18)
C23 0.029(3) 0.038(3) 0.020(3) -0.013(2) -0.003(2) 0.009(2)
O18 0.049(2) 0.0250(18) 0.0150(18) -0.0051(15) -0.0016(17) 0.0010(18)
C37 0.026(3) 0.023(2) 0.021(3) -0.002(2) -0.005(2) 0.000(2)
C35 0.029(3) 0.029(3) 0.022(3) -0.007(2) -0.001(2) 0.011(2)
C22 0.034(3) 0.015(2) 0.023(3) -0.0023(19) -0.002(2) 0.004(2)
C36 0.047(4) 0.025(3) 0.022(3) 0.010(2) -0.012(3) -0.004(3)
C47 0.025(3) 0.021(2) 0.016(2) 0.0072(19) -0.006(2) -0.002(2)
C1 0.027(3) 0.026(2) 0.024(3) 0.001(2) -0.008(2) 0.001(2)
C5 0.017(2) 0.021(2) 0.016(2) -0.0011(19) -0.0008(19) -0.0021(19)
C7 0.018(2) 0.028(2) 0.013(2) 0.0008(19) 0.0017(19) 0.002(2)
C11 0.020(3) 0.031(3) 0.019(3) 0.007(2) 0.002(2) -0.005(2)
C8 0.020(2) 0.019(2) 0.018(2) -0.0034(18) -0.001(2) 0.0023(19)
C24 0.074(5) 0.031(3) 0.037(4) 0.016(3) -0.010(4) 0.001(3)
C13 0.019(2) 0.019(2) 0.027(3) -0.003(2) -0.001(2) -0.0007(19)
C12 0.054(4) 0.027(3) 0.027(3) -0.009(2) -0.012(3) -0.002(3)
O20 0.054(3) 0.088(4) 0.050(3) -0.019(3) -0.019(3) 0.019(3)
O22 0.068(4) 0.052(3) 0.059(4) 0.005(3) 0.015(3) -0.004(3)
O19 0.086(5) 0.069(4) 0.068(4) -0.015(3) -0.002(4) 0.006(3)
O23 0.070(4) 0.101(4) 0.060(4) 0.024(4) 0.013(3) 0.017(4)
O21 0.065(4) 0.135(6) 0.071(4) 0.069(4) 0.016(3) 0.003(4)
C48 0.063(5) 0.039(3) 0.053(4) -0.011(3) -0.019(4) -0.002(3)
C49 0.078(6) 0.059(5) 0.086(7) -0.009(5) 0.000(5) 0.003(5)
O1A 0.088(8) 0.064(6) 0.068(7) -0.005(5) 0.023(5) -0.012(5)
O1B 0.12(2) 0.057(13) 0.053(14) 0.030(10) -0.001(12) 0.002(12)

loop_
_atom_type_symbol
_atom_type_description
_atom_type_scat_dispersion_real
_atom_type_scat_dispersion_imag
_atom_type_scat_source
C C 0.0033 0.0016 'International Tables Vol C Tables 4.2.6.8 and 6.1.1.4'
H H 0.0000 0.0000 'International Tables Vol C Tables 4.2.6.8 and 6.1.1.4'
O O 0.0106 0.0060 'International Tables Vol C Tables 4.2.6.8 and 6.1.1.4'

loop_
_geom_angle_atom_site_label_1
_geom_angle_atom_site_label_2
_geom_angle_atom_site_label_3
_geom_angle
C27 O10 C39 112.9(3)
C3 O1 C15 111.9(3)
C5 O3 C10 117.2(4)
C17 O7 C22 118.9(4)
C7 O4 C11 116.9(4)
C31 O13 C35 117.6(4)
C14 O6 H6 109.5
C19 O8 C23 117.3(4)
C29 O12 C34 117.3(4)
C41 O16 C46 117.8(4)
C38 O15 H15 109.5
C26 O11 H11 109.5
C2 O2 H2 109.5
C43 O17 C47 116.9(4)
C32 O14 C36 117.2(4)
O1 C15 H15A 109.0
O1 C15 C14 106.6(3)
O1 C15 C16 110.9(4)
C14 C15 H15A 109.0
C16 C15 H15A 109.0
C16 C15 C14 112.3(4)
C20 O9 C24 116.5(4)
O10 C39 H39 107.9
O10 C39 C40 111.4(4)
O10 C39 C38 107.5(3)
C40 C39 H39 107.9
C40 C39 C38 113.9(4)
C38 C39 H39 107.9
O10 C27 H27 108.7
O10 C27 C26 105.9(3)
O10 C27 C28 111.8(4)
C26 C27 H27 108.7
C28 C27 H27 108.7
C28 C27 C26 112.8(4)
C41 C42 H42 120.0
C43 C42 H42 120.0
C43 C42 C41 120.1(4)
C45 C40 C39 120.9(4)
C45 C40 C41 118.0(4)
C41 C40 C39 121.0(4)
O1 C3 H3 108.3
O1 C3 C4 112.0(4)
O1 C3 C2 106.3(4)
C4 C3 H3 108.3
C4 C3 C2 113.5(4)
C2 C3 H3 108.3
C5 C6 H6A 120.1
C7 C6 H6A 120.1
C7 C6 C5 119.8(4)
O12 C34 H34A 109.5
O12 C34 H34B 109.5
O12 C34 H34C 109.5
H34A C34 H34B 109.5
H34A C34 H34C 109.5
H34B C34 H34C 109.5
O8 C19 C18 124.1(4)
O8 C19 C20 115.4(4)
C18 C19 C20 120.5(4)
C40 C45 H45 119.3
C40 C45 C44 121.3(4)
C44 C45 H45 119.3
O15 C38 C39 109.3(4)
O15 C38 H38 108.4
O15 C38 C37 109.9(4)
C39 C38 H38 108.4
C37 C38 C39 112.2(4)
C37 C38 H38 108.4
C9 C4 C3 120.7(4)
C5 C4 C3 120.6(4)
C5 C4 C9 118.4(4)
C29 C30 H30 120.4
C31 C30 H30 120.4
C31 C30 C29 119.3(4)
O7 C17 C18 122.8(4)
O7 C17 C16 116.7(4)
C16 C17 C18 120.6(4)
C19 C18 C17 119.9(4)
C19 C18 H18 120.1
C17 C18 H18 120.1
O12 C29 C30 122.3(4)
O12 C29 C28 116.5(4)
C28 C29 C30 121.1(4)
O6 C14 C15 110.0(4)
O6 C14 H14 109.4
O6 C14 C13 107.7(4)
C15 C14 H14 109.4
C13 C14 C15 111.0(4)
C13 C14 H14 109.4
O9 C20 C19 115.7(4)
O9 C20 C21 125.6(4)
C21 C20 C19 118.7(4)
O16 C41 C42 123.2(4)
O16 C41 C40 115.9(4)
C42 C41 C40 120.9(4)
C45 C44 C43 120.4(4)
C45 C44 O18 119.5(4)
O18 C44 C43 120.1(4)
O2 C2 C3 111.0(4)
O2 C2 H2A 108.6
O2 C2 C1 108.8(4)
C3 C2 H2A 108.6
C1 C2 C3 111.4(4)
C1 C2 H2A 108.6
O11 C26 C27 109.1(4)
O11 C26 H26 109.2
O11 C26 C25 108.0(4)
C27 C26 H26 109.2
C25 C26 C27 112.2(4)
C25 C26 H26 109.2
O17 C43 C42 124.4(4)
O17 C43 C44 116.3(4)
C42 C43 C44 119.3(4)
C26 C25 H25A 109.5
C26 C25 H25B 109.5
C26 C25 H25C 109.5
H25A C25 H25B 109.5
H25A C25 H25C 109.5
H25B C25 H25C 109.5
C17 C16 C15 122.7(4)
C17 C16 C21 118.1(4)
C21 C16 C15 119.1(4)
C32 C33 H33 119.3
C32 C33 C28 121.4(4)
C28 C33 H33 119.3
C8 O5 C12 116.4(4)
O13 C31 C30 124.0(4)
O13 C31 C32 115.3(4)
C30 C31 C32 120.7(4)
C20 C21 C16 122.1(4)
C20 C21 H21 118.9
C16 C21 H21 118.9
O16 C46 H46A 109.5
O16 C46 H46B 109.5
O16 C46 H46C 109.5
H46A C46 H46B 109.5
H46A C46 H46C 109.5
H46B C46 H46C 109.5
O3 C10 H10A 109.5
O3 C10 H10B 109.5
O3 C10 H10C 109.5
H10A C10 H10B 109.5
H10A C10 H10C 109.5
H10B C10 H10C 109.5
C4 C9 H9 118.9
C8 C9 C4 122.1(4)
C8 C9 H9 118.9
O14 C32 C33 125.1(4)
O14 C32 C31 115.7(4)
C31 C32 C33 119.2(4)
C29 C28 C27 121.6(4)
C29 C28 C33 118.3(4)
C33 C28 C27 120.1(4)
O8 C23 H23A 109.5
O8 C23 H23B 109.5
O8 C23 H23C 109.5
H23A C23 H23B 109.5
H23A C23 H23C 109.5
H23B C23 H23C 109.5
C44 O18 C48 115.4(5)
C38 C37 H37A 109.5
C38 C37 H37B 109.5
C38 C37 H37C 109.5
H37A C37 H37B 109.5
H37A C37 H37C 109.5
H37B C37 H37C 109.5
O13 C35 H35A 109.5
O13 C35 H35B 109.5
O13 C35 H35C 109.5
H35A C35 H35B 109.5
H35A C35 H35C 109.5
H35B C35 H35C 109.5
O7 C22 H22A 109.5
O7 C22 H22B 109.5
O7 C22 H22C 109.5
H22A C22 H22B 109.5
H22A C22 H22C 109.5
H22B C22 H22C 109.5
O14 C36 H36A 109.5
O14 C36 H36B 109.5
O14 C36 H36C 109.5
H36A C36 H36B 109.5
H36A C36 H36C 109.5
H36B C36 H36C 109.5
O17 C47 H47A 109.5
O17 C47 H47B 109.5
O17 C47 H47C 109.5
H47A C47 H47B 109.5
H47A C47 H47C 109.5
H47B C47 H47C 109.5
C2 C1 H1A 109.5
C2 C1 H1B 109.5
C2 C1 H1C 109.5
H1A C1 H1B 109.5
H1A C1 H1C 109.5
H1B C1 H1C 109.5
O3 C5 C6 122.4(4)
O3 C5 C4 117.2(4)
C4 C5 C6 120.5(4)
O4 C7 C6 123.5(4)
O4 C7 C8 116.1(4)
C6 C7 C8 120.3(4)
O4 C11 H11A 109.5
O4 C11 H11B 109.5
O4 C11 H11C 109.5
H11A C11 H11B 109.5
H11A C11 H11C 109.5
H11B C11 H11C 109.5
O5 C8 C9 124.5(4)
O5 C8 C7 116.6(4)
C9 C8 C7 118.9(4)
O9 C24 H24A 109.5
O9 C24 H24B 109.5
O9 C24 H24C 109.5
H24A C24 H24B 109.5
H24A C24 H24C 109.5
H24B C24 H24C 109.5
C14 C13 H13A 109.5
C14 C13 H13B 109.5
C14 C13 H13C 109.5
H13A C13 H13B 109.5
H13A C13 H13C 109.5
H13B C13 H13C 109.5
O5 C12 H12A 109.5
O5 C12 H12B 109.5
O5 C12 H12C 109.5
H12A C12 H12B 109.5
H12A C12 H12C 109.5
H12B C12 H12C 109.5
H20A O20 H20B 109.5
H22D O22 H22E 109.5
C49 O19 H19 109.5
H23D O23 H23E 109.5
O18 C48 H48A 109.5
O18 C48 H48B 109.5
O18 C48 H48C 109.5
H48A C48 H48B 109.5
H48A C48 H48C 109.5
H48B C48 H48C 109.5
O19 C49 H49A 109.5
O19 C49 H49B 109.5
O19 C49 H49C 109.5
H49A C49 H49B 109.5
H49A C49 H49C 109.5
H49B C49 H49C 109.5

loop_
_geom_bond_atom_site_label_1
_geom_bond_atom_site_label_2
_geom_bond_distance
O10 C39 1.439(5)
O10 C27 1.429(5)
O1 C15 1.438(5)
O1 C3 1.426(5)
O3 C10 1.419(6)
O3 C5 1.371(6)
O7 C17 1.360(6)
O7 C22 1.429(5)
O4 C7 1.372(6)
O4 C11 1.425(6)
O13 C31 1.372(6)
O13 C35 1.434(6)
O6 H6 0.8200
O6 C14 1.428(5)
O8 C19 1.377(6)
O8 C23 1.422(6)
O12 C34 1.425(5)
O12 C29 1.376(6)
O16 C41 1.371(6)
O16 C46 1.432(5)
O15 H15 0.8200
O15 C38 1.444(6)
O11 H11 0.8200
O11 C26 1.431(6)
O2 H2 0.8200
O2 C2 1.436(6)
O17 C43 1.360(6)
O17 C47 1.433(5)
O14 C32 1.375(6)
O14 C36 1.421(6)
C15 H15A 0.9800
C15 C14 1.526(6)
C15 C16 1.525(6)
O9 C20 1.368(6)
O9 C24 1.430(7)
C39 H39 0.9800
C39 C40 1.512(6)
C39 C38 1.533(7)
C27 H27 0.9800
C27 C26 1.535(6)
C27 C28 1.519(6)
C42 H42 0.9300
C42 C41 1.395(7)
C42 C43 1.388(7)
C40 C45 1.385(7)
C40 C41 1.410(6)
C3 H3 0.9800
C3 C4 1.514(7)
C3 C2 1.530(7)
C6 H6A 0.9300
C6 C5 1.410(7)
C6 C7 1.394(7)
C34 H34A 0.9600
C34 H34B 0.9600
C34 H34C 0.9600
C19 C18 1.380(7)
C19 C20 1.410(7)
C45 H45 0.9300
C45 C44 1.388(7)
C38 H38 0.9800
C38 C37 1.527(7)
C4 C9 1.400(7)
C4 C5 1.389(6)
C30 H30 0.9300
C30 C29 1.403(7)
C30 C31 1.385(7)
C17 C18 1.410(6)
C17 C16 1.383(6)
C18 H18 0.9300
C29 C28 1.385(6)
C14 H14 0.9800
C14 C13 1.515(7)
C20 C21 1.369(7)
C44 C43 1.395(7)
C44 O18 1.390(6)
C2 H2A 0.9800
C2 C1 1.519(7)
C26 H26 0.9800
C26 C25 1.505(7)
C25 H25A 0.9600
C25 H25B 0.9600
C25 H25C 0.9600
C16 C21 1.417(7)
C33 H33 0.9300
C33 C32 1.390(7)
C33 C28 1.400(6)
O5 C8 1.381(6)
O5 C12 1.435(6)
C31 C32 1.387(6)
C21 H21 0.9300
C46 H46A 0.9600
C46 H46B 0.9600
C46 H46C 0.9600
C10 H10A 0.9600
C10 H10B 0.9600
C10 H10C 0.9600
C9 H9 0.9300
C9 C8 1.387(7)
C23 H23A 0.9600
C23 H23B 0.9600
C23 H23C 0.9600
O18 C48 1.393(8)
C37 H37A 0.9600
C37 H37B 0.9600
C37 H37C 0.9600
C35 H35A 0.9600
C35 H35B 0.9600
C35 H35C 0.9600
C22 H22A 0.9600
C22 H22B 0.9600
C22 H22C 0.9600
C36 H36A 0.9600
C36 H36B 0.9600
C36 H36C 0.9600
C47 H47A 0.9600
C47 H47B 0.9600
C47 H47C 0.9600
C1 H1A 0.9600
C1 H1B 0.9600
C1 H1C 0.9600
C7 C8 1.397(7)
C11 H11A 0.9600
C11 H11B 0.9600
C11 H11C 0.9600
C24 H24A 0.9600
C24 H24B 0.9600
C24 H24C 0.9600
C13 H13A 0.9600
C13 H13B 0.9600
C13 H13C 0.9600
C12 H12A 0.9600
C12 H12B 0.9600
C12 H12C 0.9600
O20 H20A 0.8495
O20 H20B 0.8505
O22 H22D 0.8495
O22 H22E 0.8513
O19 H19 0.8200
O19 C49 1.412(10)
O23 H23D 0.8509
O23 H23E 0.8495
C48 H48A 0.9600
C48 H48B 0.9600
C48 H48C 0.9600
C49 H49A 0.9600
C49 H49B 0.9600
C49 H49C 0.9600

loop_
_geom_torsion_atom_site_label_1
_geom_torsion_atom_site_label_2
_geom_torsion_atom_site_label_3
_geom_torsion_atom_site_label_4
_geom_torsion
O10 C39 C40 C45 48.3(6)
O10 C39 C40 C41 -129.0(4)
O10 C39 C38 O15 -62.0(5)
O10 C39 C38 C37 60.3(5)
O10 C27 C26 O11 57.0(4)
O10 C27 C26 C25 176.7(4)
O10 C27 C28 C29 -130.4(4)
O10 C27 C28 C33 49.2(5)
O1 C15 C14 O6 -52.4(5)
O1 C15 C14 C13 -171.6(4)
O1 C15 C16 C17 125.2(5)
O1 C15 C16 C21 -53.9(5)
O1 C3 C4 C9 -36.0(6)
O1 C3 C4 C5 139.1(4)
O1 C3 C2 O2 56.0(5)
O1 C3 C2 C1 -65.3(5)
O7 C17 C18 C19 178.5(4)
O7 C17 C16 C15 0.1(7)
O7 C17 C16 C21 179.2(4)
O4 C7 C8 O5 -0.8(6)
O4 C7 C8 C9 -178.0(4)
O13 C31 C32 O14 0.8(6)
O13 C31 C32 C33 -179.7(4)
O8 C19 C18 C17 -177.5(4)
O8 C19 C20 O9 -1.3(6)
O8 C19 C20 C21 178.6(4)
O12 C29 C28 C27 -2.3(6)
O12 C29 C28 C33 178.1(4)
C15 O1 C3 C4 -68.4(5)
C15 O1 C3 C2 167.2(3)
C15 C16 C21 C20 -178.5(4)
O9 C20 C21 C16 178.7(5)
C39 O10 C27 C26 -162.3(4)
C39 O10 C27 C28 74.4(4)
C39 C40 C45 C44 -179.0(5)
C39 C40 C41 O16 -3.0(6)
C39 C40 C41 C42 177.4(4)
C27 O10 C39 C40 65.2(4)
C27 O10 C39 C38 -169.3(4)
C40 C39 C38 O15 62.0(5)
C40 C39 C38 C37 -175.8(4)
C40 C45 C44 C43 3.2(8)
C40 C45 C44 O18 -174.9(5)
C3 O1 C15 C14 161.0(4)
C3 O1 C15 C16 -76.5(4)
C3 C4 C9 C8 174.6(4)
C3 C4 C5 O3 3.2(7)
C3 C4 C5 C6 -175.6(4)
C6 C7 C8 O5 176.3(4)
C6 C7 C8 C9 -0.9(7)
C34 O12 C29 C30 -24.6(7)
C34 O12 C29 C28 158.2(4)
C19 C20 C21 C16 -1.2(7)
C45 C40 C41 O16 179.6(4)
C45 C40 C41 C42 0.0(7)
C45 C44 C43 O17 177.2(5)
C45 C44 C43 C42 -2.9(8)
C45 C44 O18 C48 -103.5(6)
C38 C39 C40 C45 -73.6(5)
C38 C39 C40 C41 109.1(5)
C4 C3 C2 O2 -67.5(5)
C4 C3 C2 C1 171.2(4)
C4 C9 C8 O5 -175.8(5)
C4 C9 C8 C7 1.2(7)
C30 C29 C28 C27 -179.6(4)
C30 C29 C28 C33 0.8(7)
C30 C31 C32 O14 -179.1(4)
C30 C31 C32 C33 0.4(7)
C17 C16 C21 C20 2.3(7)
C18 C19 C20 O9 179.0(4)
C18 C19 C20 C21 -1.1(7)
C18 C17 C16 C15 179.7(4)
C18 C17 C16 C21 -1.1(7)
C29 C30 C31 O13 178.6(4)
C29 C30 C31 C32 -1.5(7)
C14 C15 C16 C17 -115.6(5)
C14 C15 C16 C21 65.3(5)
C20 C19 C18 C17 2.2(7)
C41 C42 C43 O17 -178.8(4)
C41 C42 C43 C44 1.3(7)
C41 C40 C45 C44 -1.7(7)
C2 C3 C4 C9 84.4(5)
C2 C3 C4 C5 -100.5(5)
C26 C27 C28 C29 110.3(5)
C26 C27 C28 C33 -70.1(5)
C43 C42 C41 O16 -179.4(4)
C43 C42 C41 C40 0.2(7)
C43 C44 O18 C48 78.4(7)
C16 C15 C14 O6 -174.1(3)
C16 C15 C14 C13 66.7(5)
C16 C17 C18 C19 -1.1(7)
C31 C30 C29 O12 -176.2(4)
C31 C30 C29 C28 0.9(7)
C46 O16 C41 C42 1.2(7)
C46 O16 C41 C40 -178.4(4)
C10 O3 C5 C6 19.4(7)
C10 O3 C5 C4 -159.4(4)
C9 C4 C5 O3 178.5(4)
C9 C4 C5 C6 -0.4(7)
C32 C33 C28 C27 178.5(4)
C32 C33 C28 C29 -2.0(7)
C28 C27 C26 O11 179.7(4)
C28 C27 C26 C25 -60.7(5)
C28 C33 C32 O14 -179.2(4)
C28 C33 C32 C31 1.4(7)
C23 O8 C19 C18 -0.2(7)
C23 O8 C19 C20 -179.9(4)
O18 C44 C43 O17 -4.7(7)
O18 C44 C43 C42 175.1(5)
C35 O13 C31 C30 7.7(7)
C35 O13 C31 C32 -172.2(4)
C22 O7 C17 C18 7.2(7)
C22 O7 C17 C16 -173.2(4)
C36 O14 C32 C33 -7.7(7)
C36 O14 C32 C31 171.7(4)
C47 O17 C43 C42 6.7(7)
C47 O17 C43 C44 -173.4(4)
C5 C6 C7 O4 176.9(4)
C5 C6 C7 C8 0.0(7)
C5 C4 C9 C8 -0.6(7)
C7 C6 C5 O3 -178.1(4)
C7 C6 C5 C4 0.7(7)
C11 O4 C7 C6 -2.7(7)
C11 O4 C7 C8 174.3(4)
C24 O9 C20 C19 -176.8(5)
C24 O9 C20 C21 3.3(8)
C12 O5 C8 C9 0.6(7)
C12 O5 C8 C7 -176.4(5)
